data_7217215
loop_
_publ_author_name
'Schmidt-Grund, R\"udiger'
'Richter, Steffen'
'Ebbinghaus, Stefan G.'
'Lorenz, Michael'
'Bundesmann, Carsten'
'Grundmann, Marius'

_publ_section_title
;
 Electronic transitions and dielectric function tensor of a YMnO3 single
 crystal in the NIR--VUV spectral range
;
_journal_name_full 'RSC Advances'
_journal_paper_doi 10.1039/C4RA05036C
_journal_year 2014
_chemical_formula_moiety 'Mn O3 Y'
_chemical_formula_sum 'Mn O3 Y'
_chemical_formula_weight 191.85
_space_group_IT_number 185
_symmetry_cell_setting hexagonal
_symmetry_Int_Tables_number 185
_symmetry_space_group_name_Hall 'P 6c -2'
_symmetry_space_group_name_H-M 'P 63 c m'
_atom_sites_solution_primary direct
_atom_sites_solution_secondary difmap
_audit_creation_method SHELXL-97
_cell_angle_alpha 90.00
_cell_angle_beta 90.00
_cell_angle_gamma 120.00
_cell_formula_units_Z 6
_cell_length_a 6.1545(3)
_cell_length_b 6.1545(3)
_cell_length_c 11.4533(10)
_cell_measurement_reflns_used 8458
_cell_measurement_temperature 200(2)
_cell_measurement_theta_max 34.21
_cell_measurement_theta_min 5.23
_cell_volume 375.70(4)
_computing_structure_refinement 'SHELXL-97 (Sheldrick, 1997)'
_computing_structure_solution 'SHELXS-97 (Sheldrick, 1990)'
_diffrn_ambient_temperature 200(2)
_diffrn_detector 'image plate (34 cm diameter)'
_diffrn_detector_area_resol_mean 6.67
_diffrn_detector_type STOE
_diffrn_measured_fraction_theta_full 0.990
_diffrn_measured_fraction_theta_max 0.990
_diffrn_measurement_details
; 
360 frames, detector distance = 65 mm
;
_diffrn_measurement_device '2-circle goniometer'
_diffrn_measurement_device_type 'STOE IPDS 2T'
_diffrn_measurement_method 'rotation method'
_diffrn_radiation_collimation '0.5 mm diameter, monocapillary'
_diffrn_radiation_monochromator 'plane graphite'
_diffrn_radiation_source 'fine-focus sealed tube'
_diffrn_radiation_type MoK\a
_diffrn_radiation_wavelength 0.71073
_diffrn_reflns_av_R_equivalents 0.1067
_diffrn_reflns_av_sigmaI/netI 0.0362
_diffrn_reflns_limit_h_max 9
_diffrn_reflns_limit_h_min -9
_diffrn_reflns_limit_k_max 9
_diffrn_reflns_limit_k_min -9
_diffrn_reflns_limit_l_max 17
_diffrn_reflns_limit_l_min -17
_diffrn_reflns_number 8956
_diffrn_reflns_theta_full 33.96
_diffrn_reflns_theta_max 33.96
_diffrn_reflns_theta_min 5.23
_diffrn_source_current 35
_diffrn_source_voltage 50
_exptl_absorpt_coefficient_mu 27.816
_exptl_absorpt_correction_T_max 0.3157
_exptl_absorpt_correction_T_min 0.0290
_exptl_absorpt_correction_type 'numerical from crystal shape'
_exptl_absorpt_process_details
;
 Meulenaer, J. de & Tompa, H. (1965). Acta Cryst. 19, 1014-1018.
;
_exptl_crystal_colour black
_exptl_crystal_density_diffrn 5.088
_exptl_crystal_density_method 'not measured'
_exptl_crystal_description plate
_exptl_crystal_F_000 528
_exptl_crystal_size_max 0.28
_exptl_crystal_size_mid 0.15
_exptl_crystal_size_min 0.04
_refine_diff_density_max 0.555
_refine_diff_density_min -1.003
_refine_diff_density_rms 0.165
_refine_ls_abs_structure_details 'Flack H D (1983), Acta Cryst. A39, 876-881'
_refine_ls_abs_structure_Flack 0.0(3)
_refine_ls_extinction_coef 0.0241(12)
_refine_ls_extinction_expression Fc^*^=kFc[1+0.001xFc^2^\l^3^/sin(2\q)]^-1/4^
_refine_ls_extinction_method SHELXL
_refine_ls_goodness_of_fit_ref 0.958
_refine_ls_matrix_type full
_refine_ls_number_parameters 33
_refine_ls_number_reflns 578
_refine_ls_number_restraints 1
_refine_ls_restrained_S_all 0.957
_refine_ls_R_factor_all 0.0299
_refine_ls_R_factor_gt 0.0176
_refine_ls_shift/su_max 0.004
_refine_ls_shift/su_mean 0.002
_refine_ls_structure_factor_coef Fsqd
_refine_ls_weighting_details 'calc w=1/[\s^2^(Fo^2^)+(0.0195P)^2^+0.0000P] where P=(Fo^2^+2Fc^2^)/3'
_refine_ls_weighting_scheme calc
_refine_ls_wR_factor_gt 0.0386
_refine_ls_wR_factor_ref 0.0398
_reflns_number_gt 422
_reflns_number_total 578
_reflns_threshold_expression >2sigma(I)
_cod_data_source_file c4ra05036c1.cif
_cod_data_source_block YMnO3_200K
_cod_depositor_comments
;
The following automatic conversions were performed:
'_atom_site_symetry_multiplicity' tag replaced with
'_atom_site_symmetry_multiplicity'.

Automatic conversion script
Id: cif_correct_tags 1440 2010-10-19 06:21:57Z saulius 

The following automatic conversions were performed:

'_symmetry_cell_setting' value 'Hexagonal' changed to 'hexagonal'
according to
/usr/data/users/saulius/crontab/automatic-downloads/rss-feeds/RSC/lib/dictionaries/cif_core.dic
dictionary named 'cif_core.dic' version 2.4.2 from 2011-04-26.

Automatic conversion script
Id: cif_fix_values 2281 2013-09-26 08:29:07Z andrius 
;
_cod_original_formula_sum 'Mn1 O3 Y1'
_cod_database_code 7217215

loop_
_symmetry_equiv_pos_as_xyz
'x, y, z'
'-y, x-y, z'
'-x+y, -x, z'
'-x, -y, z+1/2'
'y, -x+y, z+1/2'
'x-y, x, z+1/2'
'-y, -x, z+1/2'
'-x+y, y, z+1/2'
'x, x-y, z+1/2'
'y, x, z'
'x-y, -y, z'
'-x, -x+y, z'

loop_
_atom_site_label
_atom_site_type_symbol
_atom_site_fract_x
_atom_site_fract_y
_atom_site_fract_z
_atom_site_U_iso_or_equiv
_atom_site_adp_type
_atom_site_occupancy
_atom_site_symmetry_multiplicity
_atom_site_calc_flag
_atom_site_refinement_flags
Y1 Y 0.0000 0.0000 0.27675(8) 0.0038(2) Uani 1 6 d S
Y2 Y 0.3333 0.6667 0.2357 0.00479(15) Uani 1 3 d S
Mn Mn 0.3336(11) 0.3336(11) 0.00331(11) 0.00402(10) Uani 1 2 d S
O1 O 0.0000 0.0000 -0.0183(11) 0.0046(14) Uani 1 6 d S
O2 O 0.3333 0.6667 0.0229(7) 0.0104(16) Uani 1 3 d S
O3 O 0.3075(16) 0.3075(16) 0.1662(5) 0.0071(15) Uani 1 2 d S
O4 O 0.3585(16) 0.3585(16) -0.1598(4) 0.0044(13) Uani 1 2 d S

loop_
_atom_site_aniso_label
_atom_site_aniso_U_11
_atom_site_aniso_U_22
_atom_site_aniso_U_33
_atom_site_aniso_U_23
_atom_site_aniso_U_13
_atom_site_aniso_U_12
Y1 0.0033(3) 0.0033(3) 0.0047(3) 0.000 0.000 0.00167(17)
Y2 0.0028(2) 0.0028(2) 0.0088(2) 0.000 0.000 0.00140(11)
Mn 0.0060(6) 0.0060(6) 0.00110(16) -0.0001(2) -0.0001(2) 0.0038(11)
O1 0.002(3) 0.002(3) 0.010(2) 0.000 0.000 0.0011(13)
O2 0.011(2) 0.011(2) 0.009(2) 0.000 0.000 0.0056(12)
O3 0.009(3) 0.009(3) 0.0054(18) -0.0023(12) -0.0023(12) 0.007(3)
O4 0.005(3) 0.005(3) 0.0039(15) 0.0017(11) 0.0017(11) 0.003(3)

loop_
_atom_type_symbol
_atom_type_description
_atom_type_scat_dispersion_real
_atom_type_scat_dispersion_imag
_atom_type_scat_source
O O 0.0106 0.0060 'International Tables Vol C Tables 4.2.6.8 and 6.1.1.4'
Mn Mn 0.3368 0.7283 'International Tables Vol C Tables 4.2.6.8 and 6.1.1.4'
Y Y -2.7962 3.5667 'International Tables Vol C Tables 4.2.6.8 and 6.1.1.4'

loop_
_exptl_crystal_face_index_h
_exptl_crystal_face_index_k
_exptl_crystal_face_index_l
_exptl_crystal_face_perp_dist
-22 -18 -30 0.0186
30 24 24 0.0229
11 -8 30 0.0737
-4 3 -30 0.0813
13 -2 -30 0.1412
-19 30 26 0.1576

loop_
_geom_angle_atom_site_label_1
_geom_angle_atom_site_label_2
_geom_angle_atom_site_label_3
_geom_angle
_geom_angle_site_symmetry_1
_geom_angle_site_symmetry_3
O3 Y1 O3 92.1(2) 3 2
O3 Y1 O3 92.1(2) 3 .
O3 Y1 O3 92.1(2) 2 .
O3 Y1 O4 77.25(11) 3 4
O3 Y1 O4 77.25(12) 2 4
O3 Y1 O4 164.4(2) . 4
O3 Y1 O4 164.4(2) 3 6
O3 Y1 O4 77.25(11) 2 6
O3 Y1 O4 77.25(12) . 6
O4 Y1 O4 110.69(13) 4 6
O3 Y1 O4 77.25(11) 3 5
O3 Y1 O4 164.4(2) 2 5
O3 Y1 O4 77.25(11) . 5
O4 Y1 O4 110.69(13) 4 5
O4 Y1 O4 110.69(13) 6 5
O3 Y1 O1 123.80(16) 3 4
O3 Y1 O1 123.80(16) 2 4
O3 Y1 O1 123.80(16) . 4
O4 Y1 O1 71.77(14) 4 4
O4 Y1 O1 71.77(14) 6 4
O4 Y1 O1 71.77(14) 5 4
O3 Y1 Mn 162.2(2) 3 6
O3 Y1 Mn 100.28(14) 2 6
O3 Y1 Mn 100.28(14) . 6
O4 Y1 Mn 92.83(13) 4 6
O4 Y1 Mn 33.42(17) 6 6
O4 Y1 Mn 92.83(13) 5 6
O1 Y1 Mn 38.35(9) 4 6
O3 Y1 Mn 100.28(14) 3 5
O3 Y1 Mn 162.2(2) 2 5
O3 Y1 Mn 100.28(14) . 5
O4 Y1 Mn 92.83(13) 4 5
O4 Y1 Mn 92.83(13) 6 5
O4 Y1 Mn 33.42(17) 5 5
O1 Y1 Mn 38.35(9) 4 5
Mn Y1 Mn 65.01(15) 6 5
O3 Y1 Mn 100.28(14) 3 4
O3 Y1 Mn 100.28(14) 2 4
O3 Y1 Mn 162.2(2) . 4
O4 Y1 Mn 33.42(17) 4 4
O4 Y1 Mn 92.83(13) 6 4
O4 Y1 Mn 92.83(13) 5 4
O1 Y1 Mn 38.35(9) 4 4
Mn Y1 Mn 65.01(15) 6 4
Mn Y1 Mn 65.01(15) 5 4
O3 Y1 Y2 129.83(13) 3 10_455
O3 Y1 Y2 38.15(10) 2 10_455
O3 Y1 Y2 85.82(2) . 10_455
O4 Y1 Y2 92.350(16) 4 10_455
O4 Y1 Y2 39.24(8) 6 10_455
O4 Y1 Y2 148.93(4) 5 10_455
O1 Y1 Y2 97.535(15) 4 10_455
Mn Y1 Y2 64.54(8) 6 10_455
Mn Y1 Y2 129.46(8) 5 10_455
Mn Y1 Y2 95.903(13) 4 10_455
O3 Y1 Y2 38.15(10) 3 1_545
O3 Y1 Y2 129.83(13) 2 1_545
O3 Y1 Y2 85.82(2) . 1_545
O4 Y1 Y2 92.351(16) 4 1_545
O4 Y1 Y2 148.92(4) 6 1_545
O4 Y1 Y2 39.24(8) 5 1_545
O1 Y1 Y2 97.535(15) 4 1_545
Mn Y1 Y2 129.46(8) 6 1_545
Mn Y1 Y2 64.54(8) 5 1_545
Mn Y1 Y2 95.903(13) 4 1_545
Y2 Y1 Y2 164.93(3) 10_455 1_545
O3 Y2 O3 108.47(16) 3_565 2_665
O3 Y2 O3 108.47(16) 3_565 .
O3 Y2 O3 108.47(16) 2_665 .
O3 Y2 O4 77.4(4) 3_565 5_565
O3 Y2 O4 77.2(3) 2_665 5_565
O3 Y2 O4 169.3(2) . 5_565
O3 Y2 O4 77.2(3) 3_565 6
O3 Y2 O4 169.3(2) 2_665 6
O3 Y2 O4 77.4(4) . 6
O4 Y2 O4 95.64(16) 5_565 6
O3 Y2 O4 169.3(2) 3_565 4_665
O3 Y2 O4 77.4(4) 2_665 4_665
O3 Y2 O4 77.2(2) . 4_665
O4 Y2 O4 95.64(16) 5_565 4_665
O4 Y2 O4 95.64(16) 6 4_665
O3 Y2 O2 69.54(15) 3_565 .
O3 Y2 O2 69.54(15) 2_665 .
O3 Y2 O2 69.54(15) . .
O4 Y2 O2 121.16(12) 5_565 .
O4 Y2 O2 121.16(12) 6 .
O4 Y2 O2 121.16(12) 4_665 .
O3 Y2 Mn 32.06(17) 3_565 3_565
O3 Y2 Mn 92.3(2) 2_665 3_565
O3 Y2 Mn 88.63(17) . 3_565
O4 Y2 Mn 100.4(2) 5_565 3_565
O4 Y2 Mn 96.80(11) 6 3_565
O4 Y2 Mn 158.58(13) 4_665 3_565
O2 Y2 Mn 37.61(5) . 3_565
O3 Y2 Mn 92.3(2) 3_565 .
O3 Y2 Mn 88.63(17) 2_665 .
O3 Y2 Mn 32.06(17) . .
O4 Y2 Mn 158.58(13) 5_565 .
O4 Y2 Mn 100.4(2) 6 .
O4 Y2 Mn 96.80(11) 4_665 .
O2 Y2 Mn 37.61(5) . .
Mn Y2 Mn 63.81(8) 3_565 .
O3 Y2 Mn 88.63(17) 3_565 2_665
O3 Y2 Mn 32.06(17) 2_665 2_665
O3 Y2 Mn 92.3(2) . 2_665
O4 Y2 Mn 96.80(11) 5_565 2_665
O4 Y2 Mn 158.58(13) 6 2_665
O4 Y2 Mn 100.4(2) 4_665 2_665
O2 Y2 Mn 37.61(5) . 2_665
Mn Y2 Mn 63.81(8) 3_565 2_665
Mn Y2 Mn 63.81(8) . 2_665
O3 Y2 Y2 38.79(16) 3_565 10_455
O3 Y2 Y2 147.1(2) 2_665 10_455
O3 Y2 Y2 86.5(2) . 10_455
O4 Y2 Y2 93.3(2) 5_565 10_455
O4 Y2 Y2 39.79(13) 6 10_455
O4 Y2 Y2 135.3(2) 4_665 10_455
O2 Y2 Y2 90.000(1) . 10_455
Mn Y2 Y2 58.08(2) 3_565 10_455
Mn Y2 Y2 90.02(10) . 10_455
Mn Y2 Y2 121.89(10) 2_665 10_455
O3 Y2 Y2 86.5(2) 3_565 10_565
O3 Y2 Y2 38.79(16) 2_665 10_565
O3 Y2 Y2 147.1(2) . 10_565
O4 Y2 Y2 39.79(13) 5_565 10_565
O4 Y2 Y2 135.3(2) 6 10_565
O4 Y2 Y2 93.3(2) 4_665 10_565
O2 Y2 Y2 90.0 . 10_565
Mn Y2 Y2 90.02(10) 3_565 10_565
Mn Y2 Y2 121.89(10) . 10_565
Mn Y2 Y2 58.08(2) 2_665 10_565
Y2 Y2 Y2 120.0 10_455 10_565
O3 Mn O4 179.8(9) . .
O3 Mn O2 86.2(3) . 10
O4 Mn O2 93.9(3) . 10
O3 Mn O2 86.2(3) . .
O4 Mn O2 93.9(3) . .
O2 Mn O2 118.9(3) 10 .
O3 Mn O1 91.9(5) . .
O4 Mn O1 87.8(5) . .
O2 Mn O1 120.4(2) 10 .
O2 Mn O1 120.4(2) . .
O3 Mn Y1 136.7(5) . 4_554
O4 Mn Y1 43.0(3) . 4_554
O2 Mn Y1 113.16(18) 10 4_554
O2 Mn Y1 113.16(18) . 4_554
O1 Mn Y1 44.8(3) . 4_554
O3 Mn Y2 40.27(19) . .
O4 Mn Y2 139.9(3) . .
O2 Mn Y2 102.6(2) 10 .
O2 Mn Y2 46.2(2) . .
O1 Mn Y2 113.4(3) . .
Y1 Mn Y2 144.13(11) 4_554 .
O3 Mn Y2 40.27(19) . 10
O4 Mn Y2 139.9(3) . 10
O2 Mn Y2 46.2(2) 10 10
O2 Mn Y2 102.6(2) . 10
O1 Mn Y2 113.4(3) . 10
Y1 Mn Y2 144.13(11) 4_554 10
Y2 Mn Y2 63.84(5) . 10
Mn O1 Mn 118.59(14) . 3
Mn O1 Mn 118.59(14) . 2
Mn O1 Mn 118.59(14) 3 2
Mn O1 Y1 96.9(3) . 4_554
Mn O1 Y1 96.9(3) 3 4_554
Mn O1 Y1 96.9(3) 2 4_554
Mn O2 Mn 118.84(8) 3_565 2_665
Mn O2 Mn 118.84(8) 3_565 .
Mn O2 Mn 118.84(8) 2_665 .
Mn O2 Y2 96.2(2) 3_565 .
Mn O2 Y2 96.2(2) 2_665 .
Mn O2 Y2 96.2(2) . .
Mn O3 Y1 128.7(5) . .
Mn O3 Y2 107.7(3) . 10
Y1 O3 Y2 103.7(2) . 10
Mn O3 Y2 107.7(3) . .
Y1 O3 Y2 103.7(2) . .
Y2 O3 Y2 102.4(3) 10 .
Mn O4 Y2 123.1(2) . 7_664
Mn O4 Y2 123.1(2) . 4_664
Y2 O4 Y2 100.4(3) 7_664 4_664
Mn O4 Y1 103.5(5) . 4_554
Y2 O4 Y1 101.3(2) 7_664 4_554
Y2 O4 Y1 101.3(2) 4_664 4_554

loop_
_geom_bond_atom_site_label_1
_geom_bond_atom_site_label_2
_geom_bond_distance
_geom_bond_site_symmetry_2
Y1 O3 2.277(10) 3
Y1 O3 2.277(10) 2
Y1 O3 2.277(10) .
Y1 O4 2.323(9) 4
Y1 O4 2.323(9) 6
Y1 O4 2.323(9) 5
Y1 O1 2.348(12) 4
Y1 Mn 3.309(4) 6
Y1 Mn 3.309(4) 5
Y1 Mn 3.309(4) 4
Y1 Y2 3.5843(2) 10_455
Y1 Y2 3.5843(2) 1_545
Y2 O3 2.279(9) 3_565
Y2 O3 2.279(9) 2_665
Y2 O3 2.279(9) .
Y2 O4 2.312(8) 5_565
Y2 O4 2.312(8) 6
Y2 O4 2.312(8) 4_665
Y2 O2 2.438(8) .
Y2 Mn 3.360(4) 3_565
Y2 Mn 3.360(4) .
Y2 Mn 3.360(4) 2_665
Y2 Y2 3.55330(17) 10_455
Y2 Y2 3.55330(17) 10_565
Mn O3 1.872(6) .
Mn O4 1.875(5) .
Mn O2 2.063(6) 10
Mn O2 2.063(6) .
Mn O1 2.068(7) .
Mn Y1 3.309(4) 4_554
Mn Y2 3.360(4) 10
O1 Mn 2.068(7) 3
O1 Mn 2.068(7) 2
O1 Y1 2.348(12) 4_554
O2 Mn 2.063(6) 3_565
O2 Mn 2.063(6) 2_665
O3 Y2 2.279(9) 10
O4 Y2 2.312(8) 7_664
O4 Y2 2.312(8) 4_664
O4 Y1 2.323(9) 4_554
